data_1530210
loop_
_publ_author_name
'Krebs, B.'
'Sinram, D.'

_publ_section_title
;
 Hafniumtetrajodid Hf I4: Struktur und Eigenschaften. Ein neuer
 AB4-Strukturtyp
;
_journal_name_full 'Journal of the Less-Common Metals'
_journal_page_first 17
_journal_page_last 116
_journal_volume 76
_journal_year 1980
_chemical_formula_sum 'Hf I4'
_space_group_IT_number 15
_symmetry_space_group_name_Hall '-C 2yc'
_symmetry_space_group_name_H-M 'C 1 2/c 1'
_cell_angle_alpha 90
_cell_angle_beta 116.3
_cell_angle_gamma 90
_cell_formula_units_Z 8
_cell_length_a 11.787
_cell_length_b 11.801
_cell_length_c 12.905
_cell_volume 1609.251
_citation_journal_id_ASTM JCOMAH
_cod_data_source_file Krebs_JCOMAH_1980_582.cif
_cod_data_source_block Hf1I4
_cod_original_formula_sum 'Hf1 I4'
_cod_database_code 1530210

loop_
_symmetry_equiv_pos_as_xyz
x,y,z
-x,y,-z+1/2
-x,-y,-z
x,-y,z-1/2
x+1/2,y+1/2,z
-x+1/2,y+1/2,-z+1/2
-x+1/2,-y+1/2,-z
x+1/2,-y+1/2,z-1/2

loop_
_atom_site_label
_atom_site_type_symbol
_atom_site_fract_x
_atom_site_fract_y
_atom_site_fract_z
_atom_site_occupancy
_atom_site_U_iso_or_equiv
I4 I-1 0.4369 0.61543 0.38078 1 0.0
I1 I-1 0.32703 0.383 0.13089 1 0.0
Hf1 Hf+4 0.42236 0.36096 0.3753 1 0.0
I3 I-1 0.18979 0.37605 0.36318 1 0.0
I2 I-1 0.44697 0.13514 0.3866 1 0.0
